data_7129952
loop_
_publ_author_name
'Pierri, Giovanni'
'Schettini, Rosaria'
'Summa, Francesco F.'
'De Riccardis, Francesco'
'Monaco, Guglielmo'
'Izzo, Irene'
'Tedesco, Consiglia'

_publ_section_title
;
 Right- and left-handed PPI helices in cyclic dodecapeptoids.
;
_journal_name_full 'Chemical communications (Cambridge, England)'
_journal_paper_doi 10.1039/d2cc00682k
_journal_year 2022
_chemical_formula_moiety 'C60 H92 N12 O20, 2[C4H8O2]'
_chemical_formula_sum 'C68 H108 N12 O24'
_chemical_formula_weight 1477.66
_space_group_crystal_system monoclinic
_space_group_IT_number 14
_space_group_name_Hall '-P 2yn'
_space_group_name_H-M_alt 'P 1 21/n 1'
_atom_sites_solution_hydrogens geom
_atom_sites_solution_primary direct
_audit_creation_date 2022-02-28
_audit_creation_method
;
Olex2 1.5
(compiled 2021.12.09 svn.r5202d8cf for OlexSys, GUI svn.r6439)
;
_audit_update_record
;
2022-03-16 deposited with the CCDC.	2022-03-28 downloaded from the CCDC.
;
_cell_angle_alpha 90
_cell_angle_beta 100.5630(10)
_cell_angle_gamma 90
_cell_formula_units_Z 2
_cell_length_a 11.7433(3)
_cell_length_b 24.2497(7)
_cell_length_c 13.9071(4)
_cell_measurement_reflns_used 9886
_cell_measurement_temperature 296.00
_cell_measurement_theta_max 74.60
_cell_measurement_theta_min 3.71
_cell_volume 3893.23(19)
_computing_cell_refinement 'Bruker SAINT'
_computing_data_collection 'Bruker APEX2'
_computing_data_reduction 'Bruker SAINT'
_computing_molecular_graphics 'Olex2 1.5 (Dolomanov et al., 2009)'
_computing_publication_material 'Olex2 1.5 (Dolomanov et al., 2009)'
_computing_structure_refinement 'SHELXL 2018/3 (Sheldrick, 2015)'
_computing_structure_solution 'SHELXT 2014/4 (Sheldrick, 2014)'
_diffrn_ambient_temperature 296.00
_diffrn_measured_fraction_theta_full 0.969
_diffrn_measured_fraction_theta_max 0.912
_diffrn_measurement_device_type 'Bruker APEX-II CCD'
_diffrn_measurement_method '\f and \w scans'
_diffrn_radiation_type CuK\a
_diffrn_radiation_wavelength 1.54178
_diffrn_reflns_av_R_equivalents 0.0619
_diffrn_reflns_av_unetI/netI 0.0377
_diffrn_reflns_Laue_measured_fraction_full 0.969
_diffrn_reflns_Laue_measured_fraction_max 0.912
_diffrn_reflns_limit_h_max 13
_diffrn_reflns_limit_h_min -13
_diffrn_reflns_limit_k_max 30
_diffrn_reflns_limit_k_min -27
_diffrn_reflns_limit_l_max 16
_diffrn_reflns_limit_l_min -16
_diffrn_reflns_number 45155
_diffrn_reflns_point_group_measured_fraction_full 0.969
_diffrn_reflns_point_group_measured_fraction_max 0.912
_diffrn_reflns_theta_full 67.679
_diffrn_reflns_theta_max 74.598
_diffrn_reflns_theta_min 3.711
_diffrn_standards_number 0
_exptl_absorpt_coefficient_mu 0.799
_exptl_absorpt_correction_T_max 0.7538
_exptl_absorpt_correction_T_min 0.5327
_exptl_absorpt_correction_type multi-scan
_exptl_absorpt_process_details
;
SADABS-2014/5 (Bruker,2014/5) was used for absorption correction.
wR2(int) was 0.0959 before and 0.0665 after correction.
The Ratio of minimum to maximum transmission is 0.7067.
The \l/2 correction factor is Not present.
;
_exptl_crystal_colour 'clear colourless'
_exptl_crystal_colour_lustre clear
_exptl_crystal_colour_primary colourless
_exptl_crystal_density_diffrn 1.260
_exptl_crystal_description prism
_exptl_crystal_F_000 1584
_exptl_crystal_recrystallization_method 'Re-crystallisation from solvent: ethyl acetate/toluene'
_exptl_crystal_size_max 0.37
_exptl_crystal_size_mid 0.24
_exptl_crystal_size_min 0.09
_refine_diff_density_max 0.312
_refine_diff_density_min -0.261
_refine_diff_density_rms 0.036
_refine_ls_extinction_coef 0.0019(3)
_refine_ls_extinction_expression Fc^*^=kFc[1+0.001xFc^2^\l^3^/sin(2\q)]^-1/4^
_refine_ls_extinction_method 'SHELXL-2018/3 (Sheldrick 2018)'
_refine_ls_goodness_of_fit_ref 1.051
_refine_ls_hydrogen_treatment constr
_refine_ls_matrix_type full
_refine_ls_number_parameters 430
_refine_ls_number_reflns 7289
_refine_ls_number_restraints 0
_refine_ls_restrained_S_all 1.051
_refine_ls_R_factor_all 0.0810
_refine_ls_R_factor_gt 0.0557
_refine_ls_shift/su_max 0.000
_refine_ls_shift/su_mean 0.000
_refine_ls_structure_factor_coef Fsqd
_refine_ls_weighting_details 'w=1/[\s^2^(Fo^2^)+(0.0841P)^2^+0.7139P] where P=(Fo^2^+2Fc^2^)/3'
_refine_ls_weighting_scheme calc
_refine_ls_wR_factor_gt 0.1535
_refine_ls_wR_factor_ref 0.1688
_reflns_Friedel_coverage 0.000
_reflns_number_gt 4919
_reflns_number_total 7289
_reflns_threshold_expression 'I > 2\s(I)'
_cod_data_source_file d2cc00682k2.cif
_cod_data_source_block res59_e5_cap3_sir_90_squeeze
_cod_database_code 7129952
_shelx_shelxl_version_number 2018/3
_shelx_space_group_comment
;
The symmetry employed for this shelxl refinement is uniquely defined
by the following loop, which should always be used as a source of
symmetry information in preference to the above space-group names.
They are only intended as comments.
;
_shelx_estimated_absorpt_t_max 0.932
_shelx_estimated_absorpt_t_min 0.756
_olex2_refinement_description
;
1. Fixed Uiso
 At 1.2 times of:
  All C(H) groups, All C(H,H) groups, All C(H,H,H,H) groups
 At 1.5 times of:
  All C(H,H,H) groups, All C(H,H,H,H,H,H) groups
2. Others
 Sof(H14C)=Sof(H14D)=Sof(H15D)=Sof(H15E)=Sof(H15F)=Sof(O7B)=1-FVAR(1)
 Sof(O7A)=Sof(H14A)=Sof(H14B)=Sof(H15A)=Sof(H15B)=Sof(H15C)=FVAR(1)
3.a Secondary CH2 refined with riding coordinates:
 C1(H1A,H1B), C3(H3A,H3B), C5(H5A,H5B), C7(H7A,H7B), C9(H9A,H9B), C11(H11A,
 H11B), C13(H13A,H13B), C14(H14A,H14B), C14(H14C,H14D), C16(H16A,H16B),
 C17(H17A,H17B), C19(H19A,H19B), C22(H22A,H22B), C25(H25A,H25B), C26(H26A,H26B),
  C28(H28A,H28B), C29(H29A,H29B)
3.b Idealised Me refined as rotating group:
 C15(H15D,H15E,H15F), C15(H15A,H15B,H15C), C18(H18A,H18B,H18C), C27(H27A,H27B,
 H27C), C30(H30A,H30B,H30C)
3.c :
 C21(H21), C24(H24)
;
_smtbx_masks_special_details
;
A solvent mask was calculated and 188 electrons were 
found in a volume of 700\%A^3^ in 1 void per unit cell. 
This is consistent with the presence of 
2[C4H8O2] per Formula Unit 
which account for 192 electrons 
per unit cell.
;
_smtbx_masks_void_probe_radius 1.2
_smtbx_masks_void_truncation_radius 1.2
_olex2_submission_special_instructions 'No special instructions were received'

loop_
_space_group_symop_operation_xyz
'x, y, z'
'-x+1/2, y+1/2, -z+1/2'
'-x, -y, -z'
'x-1/2, -y-1/2, z-1/2'

loop_
_atom_site_label
_atom_site_type_symbol
_atom_site_fract_x
_atom_site_fract_y
_atom_site_fract_z
_atom_site_U_iso_or_equiv
_atom_site_adp_type
_atom_site_occupancy
_atom_site_site_symmetry_order
_atom_site_calc_flag
_atom_site_refinement_flags_posn
_atom_site_refinement_flags_adp
_atom_site_refinement_flags_occupancy
_atom_site_disorder_assembly
_atom_site_disorder_group
O1 O -0.13141(15) 0.46170(7) 0.27679(13) 0.0772(5) Uani 1 1 d . . . . .
O2 O 0.04110(14) 0.33453(7) 0.16621(13) 0.0787(5) Uani 1 1 d . . . . .
O3 O 0.41955(19) 0.30115(8) 0.25641(16) 0.1009(6) Uani 1 1 d . . . . .
O4 O 0.45736(16) 0.44751(7) 0.38108(11) 0.0777(5) Uani 1 1 d . . . . .
O5 O 0.28899(13) 0.50852(6) 0.15069(10) 0.0604(4) Uani 1 1 d . . . . .
O6 O 0.32649(13) 0.47352(7) -0.05443(11) 0.0697(4) Uani 1 1 d . . . . .
O7A O 0.0486(3) 0.61003(11) 0.1470(5) 0.0947(15) Uani 0.845(15) 1 d . . P A 1
O8 O 0.19720(19) 0.44061(10) 0.46708(15) 0.1056(7) Uani 1 1 d . . . . .
O9 O 0.2877(2) 0.60591(11) 0.42804(16) 0.1181(8) Uani 1 1 d . . . . .
O10 O 0.41604(18) 0.67472(7) 0.13603(14) 0.0871(5) Uani 1 1 d . . . . .
N1 N -0.13426(15) 0.51995(7) 0.11298(13) 0.0591(5) Uani 1 1 d . . . . .
N2 N 0.04519(15) 0.42413(7) 0.28331(12) 0.0576(4) Uani 1 1 d . . . . .
N3 N 0.22410(16) 0.34297(8) 0.14249(15) 0.0648(5) Uani 1 1 d . . . . .
N4 N 0.52555(16) 0.37824(8) 0.25197(13) 0.0620(5) Uani 1 1 d . . . . .
N5 N 0.47288(15) 0.52528(7) 0.29557(12) 0.0572(4) Uani 1 1 d . . . . .
N6 N 0.34171(15) 0.56953(7) 0.04625(12) 0.0536(4) Uani 1 1 d . . . . .
C1 C -0.03454(18) 0.48472(9) 0.14569(15) 0.0569(5) Uani 1 1 d . . . . .
H1A H 0.035463 0.506836 0.155699 0.068 Uiso 1 1 calc R U . . .
H1B H -0.028769 0.457549 0.095617 0.068 Uiso 1 1 calc R U . . .
C2 C -0.04485(19) 0.45536(9) 0.24093(16) 0.0564(5) Uani 1 1 d . . . . .
C3 C 0.14574(17) 0.41308(9) 0.23965(15) 0.0554(5) Uani 1 1 d . . . . .
H3A H 0.213622 0.410087 0.290933 0.067 Uiso 1 1 calc R U . . .
H3B H 0.157784 0.443739 0.197858 0.067 Uiso 1 1 calc R U . . .
C4 C 0.13230(18) 0.36023(9) 0.17966(15) 0.0554(5) Uani 1 1 d . . . . .
C5 C 0.33180(18) 0.37397(9) 0.15364(16) 0.0596(5) Uani 1 1 d . . . . .
H5A H 0.318476 0.411133 0.174905 0.072 Uiso 1 1 calc R U . . .
H5B H 0.355755 0.376511 0.090639 0.072 Uiso 1 1 calc R U . . .
C6 C 0.4285(2) 0.34780(10) 0.22679(17) 0.0644(6) Uani 1 1 d . . . . .
C7 C 0.53017(18) 0.43658(9) 0.23282(15) 0.0572(5) Uani 1 1 d . . . . .
H7A H 0.485793 0.444411 0.168316 0.069 Uiso 1 1 calc R U . . .
H7B H 0.609851 0.447316 0.233349 0.069 Uiso 1 1 calc R U . . .
C8 C 0.48160(18) 0.47056(9) 0.30934(14) 0.0546(5) Uani 1 1 d . . . . .
C9 C 0.47501(19) 0.55065(9) 0.20113(15) 0.0573(5) Uani 1 1 d . . . . .
H9A H 0.537984 0.535048 0.173567 0.069 Uiso 1 1 calc R U . . .
H9B H 0.488944 0.589918 0.209885 0.069 Uiso 1 1 calc R U . . .
C10 C 0.36065(18) 0.54145(8) 0.13039(14) 0.0506(5) Uani 1 1 d . . . . .
C11 C 0.23402(19) 0.55734(9) -0.02075(15) 0.0548(5) Uani 1 1 d . . . . .
H11A H 0.221771 0.584574 -0.072701 0.066 Uiso 1 1 calc R U . . .
H11B H 0.169833 0.559750 0.014124 0.066 Uiso 1 1 calc R U . . .
C12 C 0.23637(18) 0.50017(9) -0.06499(14) 0.0527(5) Uani 1 1 d . . . . .
C13 C -0.1347(2) 0.57304(10) 0.16287(19) 0.0704(6) Uani 1 1 d . . . . .
H13A H -0.101490 0.567962 0.231469 0.085 Uiso 1 1 calc R U . . .
H13B H -0.214378 0.584772 0.158992 0.085 Uiso 1 1 calc R U . . .
C14 C -0.0703(3) 0.61753(12) 0.1231(3) 0.0932(9) Uani 1 1 d . . . . .
H14A H -0.093456 0.618545 0.052504 0.112 Uiso 0.845(15) 1 calc R U P A 1
H14B H -0.090343 0.652716 0.148708 0.112 Uiso 0.845(15) 1 calc R U P A 1
H14C H -0.128969 0.640515 0.084253 0.112 Uiso 0.155(15) 1 calc R U P A 2
H14D H -0.036114 0.639648 0.179119 0.112 Uiso 0.155(15) 1 calc R U P A 2
C15 C 0.1073(4) 0.65671(14) 0.1180(4) 0.1352(15) Uani 1 1 d . . . . .
H15D H 0.136425 0.671491 0.063157 0.203 Uiso 0.155(15) 1 calc R U P A 2
H15E H 0.168486 0.637769 0.160538 0.203 Uiso 0.155(15) 1 calc R U P A 2
H15F H 0.078874 0.686202 0.153074 0.203 Uiso 0.155(15) 1 calc R U P A 2
H15A H 0.080720 0.663589 0.049544 0.203 Uiso 0.845(15) 1 calc R U P A 1
H15B H 0.189162 0.649714 0.129719 0.203 Uiso 0.845(15) 1 calc R U P A 1
H15C H 0.091707 0.688330 0.154987 0.203 Uiso 0.845(15) 1 calc R U P A 1
C16 C 0.0388(2) 0.39627(11) 0.37537(17) 0.0713(6) Uani 1 1 d . . . . .
H16A H 0.083306 0.362397 0.379147 0.086 Uiso 1 1 calc R U . . .
H16B H -0.041189 0.386473 0.375886 0.086 Uiso 1 1 calc R U . . .
C17 C 0.0834(3) 0.43084(13) 0.4636(2) 0.0880(8) Uani 1 1 d . . . . .
H17A H 0.041421 0.465440 0.459760 0.106 Uiso 1 1 calc R U . . .
H17B H 0.072219 0.411676 0.522364 0.106 Uiso 1 1 calc R U . . .
C18 C 0.2504(3) 0.47224(18) 0.5519(2) 0.1257(13) Uani 1 1 d . . . . .
H18A H 0.329764 0.479728 0.548132 0.189 Uiso 1 1 calc R U . . .
H18B H 0.247287 0.451551 0.610235 0.189 Uiso 1 1 calc R U . . .
H18C H 0.209517 0.506398 0.553618 0.189 Uiso 1 1 calc R U . . .
C19 C 0.2184(3) 0.28926(11) 0.0934(2) 0.0881(8) Uani 1 1 d . . . . .
H19A H 0.261260 0.262467 0.137722 0.106 Uiso 1 1 calc R U . . .
H19B H 0.138314 0.277283 0.078453 0.106 Uiso 1 1 calc R U . . .
C20 C 0.2652(3) 0.29050(13) 0.0035(2) 0.0906(9) Uani 1 1 d . . . . .
C21 C 0.3038(3) 0.29012(18) -0.0672(3) 0.1282(14) Uani 1 1 d . . . . .
H21 H 0.334767 0.289821 -0.124113 0.154 Uiso 1 1 calc R U . . .
C22 C 0.6226(2) 0.35477(12) 0.3214(2) 0.0810(7) Uani 1 1 d . . . . .
H22A H 0.596244 0.322458 0.352164 0.097 Uiso 1 1 calc R U . . .
H22B H 0.649704 0.381573 0.372254 0.097 Uiso 1 1 calc R U . . .
C23 C 0.7187(2) 0.33926(10) 0.2725(2) 0.0731(7) Uani 1 1 d . . . . .
C24 C 0.7960(3) 0.32763(13) 0.2336(2) 0.0920(9) Uani 1 1 d . . . . .
H24 H 0.857262 0.318416 0.202739 0.110 Uiso 1 1 calc R U . . .
C25 C 0.4349(2) 0.56004(10) 0.36992(17) 0.0710(7) Uani 1 1 d . . . . .
H25A H 0.473509 0.595463 0.371344 0.085 Uiso 1 1 calc R U . . .
H25B H 0.458840 0.542939 0.433467 0.085 Uiso 1 1 calc R U . . .
C26 C 0.3069(3) 0.56937(13) 0.3532(2) 0.0890(8) Uani 1 1 d . . . . .
H26A H 0.280086 0.585577 0.289248 0.107 Uiso 1 1 calc R U . . .
H26B H 0.266196 0.534867 0.357125 0.107 Uiso 1 1 calc R U . . .
C27 C 0.1784(4) 0.6242(2) 0.4189(3) 0.1582(19) Uani 1 1 d . . . . .
H27A H 0.173439 0.650101 0.470132 0.237 Uiso 1 1 calc R U . . .
H27B H 0.127697 0.593639 0.423400 0.237 Uiso 1 1 calc R U . . .
H27C H 0.155975 0.641906 0.356557 0.237 Uiso 1 1 calc R U . . .
C28 C 0.4230(2) 0.60789(9) 0.01522(16) 0.0620(6) Uani 1 1 d . . . . .
H28A H 0.420909 0.603259 -0.054365 0.074 Uiso 1 1 calc R U . . .
H28B H 0.500688 0.598885 0.048803 0.074 Uiso 1 1 calc R U . . .
C29 C 0.3984(2) 0.66685(10) 0.03498(18) 0.0727(7) Uani 1 1 d . . . . .
H29A H 0.449378 0.690779 0.006397 0.087 Uiso 1 1 calc R U . . .
H29B H 0.318965 0.675798 0.006021 0.087 Uiso 1 1 calc R U . . .
C30 C 0.3996(4) 0.72982(13) 0.1641(3) 0.1224(13) Uani 1 1 d . . . . .
H30A H 0.407712 0.731816 0.233942 0.184 Uiso 1 1 calc R U . . .
H30B H 0.323509 0.741952 0.134254 0.184 Uiso 1 1 calc R U . . .
H30C H 0.456521 0.753085 0.143061 0.184 Uiso 1 1 calc R U . . .
O7B O 0.000(2) 0.6126(7) 0.078(3) 0.093(11) Uani 0.155(15) 1 d . . P A 2

loop_
_atom_site_aniso_label
_atom_site_aniso_U_11
_atom_site_aniso_U_22
_atom_site_aniso_U_33
_atom_site_aniso_U_23
_atom_site_aniso_U_13
_atom_site_aniso_U_12
O1 0.0655(11) 0.0884(12) 0.0851(12) 0.0046(9) 0.0336(9) 0.0118(8)
O2 0.0617(11) 0.0831(11) 0.0951(13) -0.0195(9) 0.0241(9) -0.0177(8)
O3 0.1149(16) 0.0664(12) 0.1141(16) 0.0172(11) 0.0017(12) 0.0031(10)
O4 0.1034(13) 0.0822(11) 0.0514(10) 0.0072(8) 0.0246(9) 0.0155(9)
O5 0.0603(9) 0.0656(9) 0.0537(9) 0.0055(7) 0.0061(7) -0.0093(7)
O6 0.0561(9) 0.0760(10) 0.0735(11) -0.0144(8) 0.0033(7) 0.0159(8)
O7A 0.082(2) 0.0740(16) 0.126(4) 0.0108(16) 0.014(2) 0.0073(13)
O8 0.0905(15) 0.1449(19) 0.0809(14) -0.0249(12) 0.0146(11) -0.0054(13)
O9 0.1117(17) 0.153(2) 0.0891(14) -0.0406(14) 0.0161(12) 0.0463(15)
O10 0.1142(15) 0.0616(10) 0.0788(13) -0.0102(8) 0.0002(10) 0.0072(9)
N1 0.0527(11) 0.0610(11) 0.0603(11) -0.0110(8) 0.0020(8) 0.0086(8)
N2 0.0548(11) 0.0677(11) 0.0512(10) 0.0011(8) 0.0121(8) 0.0054(8)
N3 0.0537(11) 0.0624(11) 0.0811(13) -0.0147(9) 0.0198(9) -0.0048(8)
N4 0.0548(11) 0.0691(12) 0.0595(11) -0.0036(9) 0.0030(8) 0.0135(9)
N5 0.0637(11) 0.0661(12) 0.0398(9) -0.0078(8) 0.0041(8) 0.0041(8)
N6 0.0597(11) 0.0552(10) 0.0444(10) 0.0009(7) 0.0051(7) -0.0038(8)
C1 0.0474(12) 0.0681(13) 0.0546(13) -0.0043(10) 0.0073(9) 0.0071(9)
C2 0.0517(13) 0.0612(13) 0.0570(13) -0.0091(10) 0.0116(10) 0.0013(10)
C3 0.0477(12) 0.0621(13) 0.0551(12) -0.0006(9) 0.0060(9) 0.0032(9)
C4 0.0492(13) 0.0617(13) 0.0551(13) 0.0004(9) 0.0091(9) -0.0025(10)
C5 0.0509(12) 0.0621(13) 0.0683(14) -0.0045(10) 0.0170(10) 0.0008(10)
C6 0.0676(15) 0.0598(14) 0.0666(15) -0.0048(11) 0.0146(11) 0.0088(11)
C7 0.0484(12) 0.0728(15) 0.0499(12) -0.0079(10) 0.0073(9) 0.0010(10)
C8 0.0547(12) 0.0690(14) 0.0379(11) -0.0014(9) 0.0025(9) 0.0055(10)
C9 0.0591(13) 0.0598(13) 0.0514(12) 0.0005(9) 0.0061(10) -0.0039(10)
C10 0.0547(12) 0.0522(11) 0.0448(11) -0.0032(9) 0.0090(9) -0.0013(9)
C11 0.0589(13) 0.0560(12) 0.0475(12) 0.0023(9) 0.0039(9) 0.0054(9)
C12 0.0531(13) 0.0602(12) 0.0441(11) -0.0001(9) 0.0074(9) 0.0092(10)
C13 0.0700(15) 0.0659(15) 0.0731(16) -0.0188(12) 0.0073(12) 0.0051(11)
C14 0.105(3) 0.0726(19) 0.099(2) -0.0187(15) 0.011(2) 0.0055(16)
C15 0.146(4) 0.079(2) 0.201(4) 0.000(2) 0.084(3) -0.015(2)
C16 0.0745(16) 0.0840(17) 0.0564(14) 0.0081(12) 0.0142(11) 0.0014(13)
C17 0.080(2) 0.117(2) 0.0720(18) 0.0039(15) 0.0253(14) 0.0105(16)
C18 0.116(3) 0.163(4) 0.089(2) -0.040(2) -0.0052(19) -0.013(2)
C19 0.0859(19) 0.0728(17) 0.110(2) -0.0324(15) 0.0297(16) -0.0090(14)
C20 0.0789(19) 0.099(2) 0.090(2) -0.0360(16) 0.0056(16) 0.0152(15)
C21 0.119(3) 0.166(4) 0.098(3) -0.045(2) 0.016(2) 0.030(3)
C22 0.0742(17) 0.0933(19) 0.0698(16) -0.0015(13) -0.0018(13) 0.0235(14)
C23 0.0511(15) 0.0695(15) 0.0940(19) 0.0145(13) 0.0012(13) 0.0064(11)
C24 0.0615(17) 0.096(2) 0.116(2) 0.0196(17) 0.0118(16) 0.0058(14)
C25 0.0879(18) 0.0707(15) 0.0518(13) -0.0114(11) 0.0058(12) 0.0108(12)
C26 0.094(2) 0.107(2) 0.0675(17) -0.0176(14) 0.0180(14) 0.0264(16)
C27 0.127(3) 0.221(5) 0.127(3) -0.046(3) 0.024(3) 0.076(3)
C28 0.0681(14) 0.0708(15) 0.0504(12) 0.0049(10) 0.0192(10) -0.0047(11)
C29 0.0837(17) 0.0633(15) 0.0708(16) 0.0104(11) 0.0136(13) -0.0101(12)
C30 0.151(3) 0.071(2) 0.136(3) -0.0308(19) 0.003(2) 0.0141(19)
O7B 0.081(15) 0.081(9) 0.13(2) -0.025(10) 0.057(16) 0.005(8)

loop_
_atom_type_symbol
_atom_type_description
_atom_type_scat_dispersion_real
_atom_type_scat_dispersion_imag
_atom_type_scat_source
C C 0.0181 0.0091 'International Tables Vol C Tables 4.2.6.8 and 6.1.1.4'
H H 0.0000 0.0000 'International Tables Vol C Tables 4.2.6.8 and 6.1.1.4'
N N 0.0311 0.0180 'International Tables Vol C Tables 4.2.6.8 and 6.1.1.4'
O O 0.0492 0.0322 'International Tables Vol C Tables 4.2.6.8 and 6.1.1.4'

loop_
_geom_angle_atom_site_label_1
_geom_angle_atom_site_label_2
_geom_angle_atom_site_label_3
_geom_angle
_geom_angle_site_symmetry_1
_geom_angle_site_symmetry_3
_geom_angle_publ_flag
C14 O7A C15 110.3(4) . . ?
C17 O8 C18 113.5(2) . . ?
C27 O9 C26 114.5(3) . . ?
C29 O10 C30 113.8(2) . . ?
C1 N1 C13 116.20(18) . . ?
C12 N1 C1 122.22(18) 3_565 . ?
C12 N1 C13 118.14(17) 3_565 . ?
C2 N2 C3 123.79(18) . . ?
C2 N2 C16 118.77(18) . . ?
C3 N2 C16 117.29(18) . . ?
C4 N3 C5 122.72(18) . . ?
C4 N3 C19 118.95(19) . . ?
C5 N3 C19 118.24(18) . . ?
C6 N4 C7 123.18(18) . . ?
C6 N4 C22 118.4(2) . . ?
C7 N4 C22 116.8(2) . . ?
C8 N5 C9 122.25(17) . . ?
C8 N5 C25 119.55(18) . . ?
C9 N5 C25 116.85(18) . . ?
C10 N6 C11 116.23(17) . . ?
C10 N6 C28 124.94(18) . . ?
C28 N6 C11 118.71(16) . . ?
N1 C1 H1A 109.4 . . ?
N1 C1 H1B 109.4 . . ?
N1 C1 C2 110.97(17) . . ?
H1A C1 H1B 108.0 . . ?
C2 C1 H1A 109.4 . . ?
C2 C1 H1B 109.4 . . ?
O1 C2 N2 122.5(2) . . ?
O1 C2 C1 120.0(2) . . ?
N2 C2 C1 117.47(18) . . ?
N2 C3 H3A 109.2 . . ?
N2 C3 H3B 109.2 . . ?
N2 C3 C4 112.04(17) . . ?
H3A C3 H3B 107.9 . . ?
C4 C3 H3A 109.2 . . ?
C4 C3 H3B 109.2 . . ?
O2 C4 N3 121.6(2) . . ?
O2 C4 C3 120.84(19) . . ?
N3 C4 C3 117.58(18) . . ?
N3 C5 H5A 109.1 . . ?
N3 C5 H5B 109.1 . . ?
N3 C5 C6 112.59(19) . . ?
H5A C5 H5B 107.8 . . ?
C6 C5 H5A 109.1 . . ?
C6 C5 H5B 109.1 . . ?
O3 C6 N4 122.9(2) . . ?
O3 C6 C5 121.1(2) . . ?
N4 C6 C5 116.0(2) . . ?
N4 C7 H7A 109.3 . . ?
N4 C7 H7B 109.3 . . ?
N4 C7 C8 111.52(18) . . ?
H7A C7 H7B 108.0 . . ?
C8 C7 H7A 109.3 . . ?
C8 C7 H7B 109.3 . . ?
O4 C8 N5 123.08(19) . . ?
O4 C8 C7 119.5(2) . . ?
N5 C8 C7 117.38(18) . . ?
N5 C9 H9A 109.4 . . ?
N5 C9 H9B 109.4 . . ?
N5 C9 C10 111.15(17) . . ?
H9A C9 H9B 108.0 . . ?
C10 C9 H9A 109.4 . . ?
C10 C9 H9B 109.4 . . ?
O5 C10 N6 121.38(18) . . ?
O5 C10 C9 120.29(18) . . ?
N6 C10 C9 118.32(18) . . ?
N6 C11 H11A 109.3 . . ?
N6 C11 H11B 109.3 . . ?
N6 C11 C12 111.48(17) . . ?
H11A C11 H11B 108.0 . . ?
C12 C11 H11A 109.3 . . ?
C12 C11 H11B 109.3 . . ?
O6 C12 N1 122.49(19) . 3_565 ?
O6 C12 C11 120.80(19) . . ?
N1 C12 C11 116.67(17) 3_565 . ?
N1 C13 H13A 108.6 . . ?
N1 C13 H13B 108.6 . . ?
N1 C13 C14 114.7(2) . . ?
H13A C13 H13B 107.6 . . ?
C14 C13 H13A 108.6 . . ?
C14 C13 H13B 108.6 . . ?
O7A C14 C13 112.1(3) . . ?
O7A C14 H14A 109.2 . . ?
O7A C14 H14B 109.2 . . ?
C13 C14 H14A 109.2 . . ?
C13 C14 H14B 109.2 . . ?
C13 C14 H14C 105.5 . . ?
C13 C14 H14D 105.5 . . ?
H14A C14 H14B 107.9 . . ?
H14C C14 H14D 106.1 . . ?
O7B C14 C13 127.2(8) . . ?
O7B C14 H14C 105.5 . . ?
O7B C14 H14D 105.5 . . ?
O7A C15 H15A 109.5 . . ?
O7A C15 H15B 109.5 . . ?
O7A C15 H15C 109.5 . . ?
H15D C15 H15E 109.5 . . ?
H15D C15 H15F 109.5 . . ?
H15E C15 H15F 109.5 . . ?
H15A C15 H15B 109.5 . . ?
H15A C15 H15C 109.5 . . ?
H15B C15 H15C 109.5 . . ?
O7B C15 H15D 109.5 . . ?
O7B C15 H15E 109.5 . . ?
O7B C15 H15F 109.5 . . ?
N2 C16 H16A 109.0 . . ?
N2 C16 H16B 109.0 . . ?
N2 C16 C17 113.1(2) . . ?
H16A C16 H16B 107.8 . . ?
C17 C16 H16A 109.0 . . ?
C17 C16 H16B 109.0 . . ?
O8 C17 C16 108.9(2) . . ?
O8 C17 H17A 109.9 . . ?
O8 C17 H17B 109.9 . . ?
C16 C17 H17A 109.9 . . ?
C16 C17 H17B 109.9 . . ?
H17A C17 H17B 108.3 . . ?
O8 C18 H18A 109.5 . . ?
O8 C18 H18B 109.5 . . ?
O8 C18 H18C 109.5 . . ?
H18A C18 H18B 109.5 . . ?
H18A C18 H18C 109.5 . . ?
H18B C18 H18C 109.5 . . ?
N3 C19 H19A 109.0 . . ?
N3 C19 H19B 109.0 . . ?
H19A C19 H19B 107.8 . . ?
C20 C19 N3 112.9(2) . . ?
C20 C19 H19A 109.0 . . ?
C20 C19 H19B 109.0 . . ?
C21 C20 C19 178.2(4) . . ?
C20 C21 H21 180.0 . . ?
N4 C22 H22A 109.4 . . ?
N4 C22 H22B 109.4 . . ?
N4 C22 C23 111.4(2) . . ?
H22A C22 H22B 108.0 . . ?
C23 C22 H22A 109.4 . . ?
C23 C22 H22B 109.4 . . ?
C24 C23 C22 179.1(3) . . ?
C23 C24 H24 180.0 . . ?
N5 C25 H25A 108.8 . . ?
N5 C25 H25B 108.8 . . ?
N5 C25 C26 113.9(2) . . ?
H25A C25 H25B 107.7 . . ?
C26 C25 H25A 108.8 . . ?
C26 C25 H25B 108.8 . . ?
O9 C26 C25 105.7(2) . . ?
O9 C26 H26A 110.6 . . ?
O9 C26 H26B 110.6 . . ?
C25 C26 H26A 110.6 . . ?
C25 C26 H26B 110.6 . . ?
H26A C26 H26B 108.7 . . ?
O9 C27 H27A 109.5 . . ?
O9 C27 H27B 109.5 . . ?
O9 C27 H27C 109.5 . . ?
H27A C27 H27B 109.5 . . ?
H27A C27 H27C 109.5 . . ?
H27B C27 H27C 109.5 . . ?
N6 C28 H28A 108.9 . . ?
N6 C28 H28B 108.9 . . ?
N6 C28 C29 113.41(18) . . ?
H28A C28 H28B 107.7 . . ?
C29 C28 H28A 108.9 . . ?
C29 C28 H28B 108.9 . . ?
O10 C29 C28 108.54(19) . . ?
O10 C29 H29A 110.0 . . ?
O10 C29 H29B 110.0 . . ?
C28 C29 H29A 110.0 . . ?
C28 C29 H29B 110.0 . . ?
H29A C29 H29B 108.4 . . ?
O10 C30 H30A 109.5 . . ?
O10 C30 H30B 109.5 . . ?
O10 C30 H30C 109.5 . . ?
H30A C30 H30B 109.5 . . ?
H30A C30 H30C 109.5 . . ?
H30B C30 H30C 109.5 . . ?
C14 O7B C15 109.4(18) . . ?

loop_
_geom_bond_atom_site_label_1
_geom_bond_atom_site_label_2
_geom_bond_distance
_geom_bond_site_symmetry_2
_geom_bond_publ_flag
O1 C2 1.221(2) . ?
O2 C4 1.224(2) . ?
O3 C6 1.215(3) . ?
O4 C8 1.222(2) . ?
O5 C10 1.230(2) . ?
O6 C12 1.226(2) . ?
O7A C14 1.387(5) . ?
O7A C15 1.422(4) . ?
O8 C17 1.349(3) . ?
O8 C18 1.450(4) . ?
O9 C26 1.416(3) . ?
O9 C27 1.342(4) . ?
O10 C29 1.396(3) . ?
O10 C30 1.415(3) . ?
N1 C1 1.453(3) . ?
N1 C12 1.352(3) 3_565 ?
N1 C13 1.463(3) . ?
N2 C2 1.345(3) . ?
N2 C3 1.448(3) . ?
N2 C16 1.462(3) . ?
N3 C4 1.345(3) . ?
N3 C5 1.455(3) . ?
N3 C19 1.466(3) . ?
N4 C6 1.349(3) . ?
N4 C7 1.442(3) . ?
N4 C22 1.467(3) . ?
N5 C8 1.342(3) . ?
N5 C9 1.455(3) . ?
N5 C25 1.466(3) . ?
N6 C10 1.337(3) . ?
N6 C11 1.457(3) . ?
N6 C28 1.454(3) . ?
C1 H1A 0.9700 . ?
C1 H1B 0.9700 . ?
C1 C2 1.528(3) . ?
C3 H3A 0.9700 . ?
C3 H3B 0.9700 . ?
C3 C4 1.522(3) . ?
C5 H5A 0.9700 . ?
C5 H5B 0.9700 . ?
C5 C6 1.518(3) . ?
C7 H7A 0.9700 . ?
C7 H7B 0.9700 . ?
C7 C8 1.536(3) . ?
C9 H9A 0.9700 . ?
C9 H9B 0.9700 . ?
C9 C10 1.529(3) . ?
C11 H11A 0.9700 . ?
C11 H11B 0.9700 . ?
C11 C12 1.519(3) . ?
C13 H13A 0.9700 . ?
C13 H13B 0.9700 . ?
C13 C14 1.481(4) . ?
C14 H14A 0.9700 . ?
C14 H14B 0.9700 . ?
C14 H14C 0.9700 . ?
C14 H14D 0.9700 . ?
C14 O7B 1.128(13) . ?
C15 H15D 0.9600 . ?
C15 H15E 0.9600 . ?
C15 H15F 0.9600 . ?
C15 H15A 0.9600 . ?
C15 H15B 0.9600 . ?
C15 H15C 0.9600 . ?
C15 O7B 1.67(2) . ?
C16 H16A 0.9700 . ?
C16 H16B 0.9700 . ?
C16 C17 1.499(4) . ?
C17 H17A 0.9700 . ?
C17 H17B 0.9700 . ?
C18 H18A 0.9600 . ?
C18 H18B 0.9600 . ?
C18 H18C 0.9600 . ?
C19 H19A 0.9700 . ?
C19 H19B 0.9700 . ?
C19 C20 1.456(4) . ?
C20 C21 1.155(5) . ?
C21 H21 0.9300 . ?
C22 H22A 0.9700 . ?
C22 H22B 0.9700 . ?
C22 C23 1.469(4) . ?
C23 C24 1.173(4) . ?
C24 H24 0.9300 . ?
C25 H25A 0.9700 . ?
C25 H25B 0.9700 . ?
C25 C26 1.496(4) . ?
C26 H26A 0.9700 . ?
C26 H26B 0.9700 . ?
C27 H27A 0.9600 . ?
C27 H27B 0.9600 . ?
C27 H27C 0.9600 . ?
C28 H28A 0.9700 . ?
C28 H28B 0.9700 . ?
C28 C29 1.494(3) . ?
C29 H29A 0.9700 . ?
C29 H29B 0.9700 . ?
C30 H30A 0.9600 . ?
C30 H30B 0.9600 . ?
C30 H30C 0.9600 . ?

loop_
_geom_torsion_atom_site_label_1
_geom_torsion_atom_site_label_2
_geom_torsion_atom_site_label_3
_geom_torsion_atom_site_label_4
_geom_torsion
_geom_torsion_site_symmetry_1
_geom_torsion_site_symmetry_2
_geom_torsion_site_symmetry_3
_geom_torsion_site_symmetry_4
_geom_torsion_publ_flag
N1 C1 C2 O1 2.7(3) . . . . ?
N1 C1 C2 N2 -175.67(18) . . . . ?
N1 C13 C14 O7A -72.8(4) . . . . ?
N1 C13 C14 O7B -21(3) . . . . ?
N2 C3 C4 O2 5.5(3) . . . . ?
N2 C3 C4 N3 -174.30(19) . . . . ?
N2 C16 C17 O8 -63.7(3) . . . . ?
N3 C5 C6 O3 12.9(3) . . . . ?
N3 C5 C6 N4 -170.49(18) . . . . ?
N4 C7 C8 O4 7.9(3) . . . . ?
N4 C7 C8 N5 -175.06(18) . . . . ?
N5 C9 C10 O5 -11.3(3) . . . . ?
N5 C9 C10 N6 169.38(17) . . . . ?
N5 C25 C26 O9 -176.7(2) . . . . ?
N6 C11 C12 O6 -10.4(3) . . . . ?
N6 C11 C12 N1 167.51(17) . . . 3_565 ?
N6 C28 C29 O10 66.1(3) . . . . ?
C1 N1 C13 C14 84.6(3) . . . . ?
C2 N2 C3 C4 -92.3(2) . . . . ?
C2 N2 C16 C17 -88.9(3) . . . . ?
C3 N2 C2 O1 176.0(2) . . . . ?
C3 N2 C2 C1 -5.6(3) . . . . ?
C3 N2 C16 C17 95.4(3) . . . . ?
C4 N3 C5 C6 106.4(2) . . . . ?
C4 N3 C19 C20 137.1(2) . . . . ?
C5 N3 C4 O2 177.2(2) . . . . ?
C5 N3 C4 C3 -3.0(3) . . . . ?
C5 N3 C19 C20 -46.3(3) . . . . ?
C6 N4 C7 C8 80.3(2) . . . . ?
C6 N4 C22 C23 107.8(3) . . . . ?
C7 N4 C6 O3 -167.9(2) . . . . ?
C7 N4 C6 C5 15.6(3) . . . . ?
C7 N4 C22 C23 -86.1(3) . . . . ?
C8 N5 C9 C10 74.6(2) . . . . ?
C8 N5 C25 C26 -91.5(3) . . . . ?
C9 N5 C8 O4 -165.0(2) . . . . ?
C9 N5 C8 C7 18.0(3) . . . . ?
C9 N5 C25 C26 75.5(3) . . . . ?
C10 N6 C11 C12 -70.1(2) . . . . ?
C10 N6 C28 C29 -98.1(2) . . . . ?
C11 N6 C10 O5 -2.2(3) . . . . ?
C11 N6 C10 C9 177.10(17) . . . . ?
C11 N6 C28 C29 86.2(2) . . . . ?
C12 N1 C1 C2 -80.2(2) 3_565 . . . ?
C12 N1 C13 C14 -115.8(3) 3_565 . . . ?
C13 N1 C1 C2 78.5(2) . . . . ?
C13 C14 O7B C15 -136.8(7) . . . . ?
C15 O7A C14 C13 -173.0(4) . . . . ?
C16 N2 C2 O1 0.6(3) . . . . ?
C16 N2 C2 C1 178.97(19) . . . . ?
C16 N2 C3 C4 83.2(2) . . . . ?
C18 O8 C17 C16 -177.9(3) . . . . ?
C19 N3 C4 O2 -6.4(4) . . . . ?
C19 N3 C4 C3 173.5(2) . . . . ?
C19 N3 C5 C6 -70.1(3) . . . . ?
C22 N4 C6 O3 -2.7(3) . . . . ?
C22 N4 C6 C5 -179.19(19) . . . . ?
C22 N4 C7 C8 -85.1(2) . . . . ?
C25 N5 C8 O4 1.3(3) . . . . ?
C25 N5 C8 C7 -175.68(19) . . . . ?
C25 N5 C9 C10 -92.1(2) . . . . ?
C27 O9 C26 C25 172.9(3) . . . . ?
C28 N6 C10 O5 -178.04(19) . . . . ?
C28 N6 C10 C9 1.2(3) . . . . ?
C28 N6 C11 C12 106.1(2) . . . . ?
C30 O10 C29 C28 177.7(2) . . . . ?

loop_
_smtbx_masks_void_nr
_smtbx_masks_void_average_x
_smtbx_masks_void_average_y
_smtbx_masks_void_average_z
_smtbx_masks_void_volume
_smtbx_masks_void_count_electrons
_smtbx_masks_void_content
1 -0.228 0.194 0.086 175.0 46.9 '1 C4H8O2'
2 0.272 0.306 0.586 175.0 46.9 '1 C4H8O2'
3 -0.272 0.694 0.414 175.0 46.9 '1 C4H8O2'
4 0.228 0.806 -0.086 175.0 46.9 '1 C4H8O2'
